data_4029459
loop_
_publ_author_name
'Zeng, Zhongyi'
'Yang, Dingqiao'
'Long, Yuhua'
'Pan, Xuejing'
'Huang, Guobao'
'Zuo, Xiongjun'
'Zhou, Wen'

_publ_section_title
;
 Nickel-catalyzed asymmetric ring opening of oxabenzonorbornadienes with
 arylboronic acids.
;
_journal_issue 11
_journal_name_full 'The Journal of organic chemistry'
_journal_page_first 5249
_journal_page_last 5257
_journal_paper_doi 10.1021/jo500821m
_journal_volume 79
_journal_year 2014
_chemical_formula_moiety 'C18 H17 Cl O3'
_chemical_formula_sum 'C18 H17 Cl O3'
_chemical_formula_weight 316.77
_chemical_name_systematic
; 
 ? 
;
_space_group_IT_number 19
_space_group_name_Hall 'P 2ac 2ab'
_symmetry_cell_setting orthorhombic
_symmetry_space_group_name_Hall 'P 2ac 2ab'
_symmetry_space_group_name_H-M 'P 21 21 21'
_atom_sites_solution_hydrogens geom
_atom_sites_solution_primary direct
_atom_sites_solution_secondary difmap
_audit_creation_method SHELXL-97
_cell_angle_alpha 90.00
_cell_angle_beta 90.00
_cell_angle_gamma 90.00
_cell_formula_units_Z 4
_cell_length_a 4.878(2)
_cell_length_b 16.418(7)
_cell_length_c 19.847(9)
_cell_measurement_reflns_used 2867
_cell_measurement_temperature 296(2)
_cell_measurement_theta_max 1.61
_cell_measurement_theta_min 25.24
_cell_volume 1589.5(12)
_computing_cell_refinement 'Apex2 (Bruker, 2005)'
_computing_data_collection 'Apex2 (Bruker, 2005)'
_computing_data_reduction 'Apex2 (Bruker, 2005)'
_computing_molecular_graphics 'SHELXTL 6.12'
_computing_publication_material 'SHELXTL 6.12'
_computing_structure_refinement 'SHELXTL 6.12'
_computing_structure_solution 'SHELXTL 6.12 (Bruker, 2000-2003)'
_diffrn_ambient_temperature 296(2)
_diffrn_measured_fraction_theta_full 1.000
_diffrn_measured_fraction_theta_max 1.000
_diffrn_measurement_device_type 'Bruker AXS SMART APEX CCD diffractometer'
_diffrn_measurement_method '\w scans'
_diffrn_radiation_monochromator graphite
_diffrn_radiation_source 'fine-focus sealed tube'
_diffrn_radiation_type MoK\a
_diffrn_radiation_wavelength 0.71073
_diffrn_reflns_av_R_equivalents 0.0608
_diffrn_reflns_av_sigmaI/netI 0.0800
_diffrn_reflns_limit_h_max 5
_diffrn_reflns_limit_h_min -5
_diffrn_reflns_limit_k_max 19
_diffrn_reflns_limit_k_min -17
_diffrn_reflns_limit_l_max 23
_diffrn_reflns_limit_l_min -21
_diffrn_reflns_number 8116
_diffrn_reflns_theta_full 25.24
_diffrn_reflns_theta_max 25.24
_diffrn_reflns_theta_min 1.61
_exptl_absorpt_coefficient_mu 0.250
_exptl_absorpt_correction_T_max 0.951
_exptl_absorpt_correction_T_min 0.942
_exptl_absorpt_correction_type multi-scan
_exptl_crystal_colour colorless
_exptl_crystal_density_diffrn 1.324
_exptl_crystal_density_method 'not measured'
_exptl_crystal_description block
_exptl_crystal_F_000 664
_exptl_crystal_size_max 0.30
_exptl_crystal_size_mid 0.20
_exptl_crystal_size_min 0.20
_refine_diff_density_max 0.145
_refine_diff_density_min -0.159
_refine_diff_density_rms 0.039
_refine_ls_abs_structure_details 'Flack H D (1983), Acta Cryst. A39, 876-881'
_refine_ls_abs_structure_Flack -0.21(18)
_refine_ls_extinction_method none
_refine_ls_goodness_of_fit_ref 1.116
_refine_ls_hydrogen_treatment mixed
_refine_ls_matrix_type full
_refine_ls_number_parameters 202
_refine_ls_number_reflns 2867
_refine_ls_number_restraints 0
_refine_ls_restrained_S_all 1.116
_refine_ls_R_factor_all 0.1562
_refine_ls_R_factor_gt 0.0657
_refine_ls_shift/su_max 0.000
_refine_ls_shift/su_mean 0.000
_refine_ls_structure_factor_coef Fsqd
_refine_ls_weighting_details 'calc w=1/[\s^2^(Fo^2^)+(0.0672P)^2^+0.0000P] where P=(Fo^2^+2Fc^2^)/3'
_refine_ls_weighting_scheme calc
_refine_ls_wR_factor_gt 0.1505
_refine_ls_wR_factor_ref 0.1847
_reflns_number_gt 1276
_reflns_number_total 2867
_reflns_threshold_expression >2sigma(I)
_cod_data_source_file jo500821m_si_002.cif
_cod_data_source_block re
_cod_depositor_comments 'Adding full bibliography for 4029459.cif.'
_cod_database_code 4029459

loop_
_symmetry_equiv_pos_as_xyz
'x, y, z'
'-x+1/2, -y, z+1/2'
'-x, y+1/2, -z+1/2'
'x+1/2, -y+1/2, -z'

loop_
_atom_site_label
_atom_site_type_symbol
_atom_site_fract_x
_atom_site_fract_y
_atom_site_fract_z
_atom_site_U_iso_or_equiv
_atom_site_adp_type
_atom_site_occupancy
_atom_site_symmetry_multiplicity
_atom_site_calc_flag
_atom_site_refinement_flags
Cl1 Cl 0.6213(5) 1.16185(10) 0.00369(10) 0.1611(11) Uani 1 1 d .
O2 O 0.7229(10) 0.5209(2) 0.1409(2) 0.1084(14) Uani 1 1 d .
C10 C 0.5766(12) 0.6562(3) 0.1584(3) 0.0715(13) Uani 1 1 d .
O1 O 0.6577(7) 0.84077(19) 0.21250(16) 0.0786(10) Uani 1 1 d .
H1 H 0.6176 0.8885 0.2195 0.118 Uiso 1 1 calc R
O3 O 0.0900(7) 0.7498(2) 0.27487(16) 0.0834(10) Uani 1 1 d .
C16 C 0.4440(11) 0.8026(3) 0.1724(2) 0.0655(13) Uani 1 1 d .
H16 H 0.2701 0.8301 0.1821 0.079 Uiso 1 1 calc R
C4 C 0.5420(12) 0.9011(3) 0.0756(2) 0.0725(14) Uani 1 1 d .
C15 C 0.4160(11) 0.7146(3) 0.1912(2) 0.0694(13) Uani 1 1 d .
C11 C 0.5647(14) 0.5739(4) 0.1775(3) 0.0865(16) Uani 1 1 d .
C14 C 0.2440(11) 0.6888(3) 0.2435(3) 0.0750(14) Uani 1 1 d .
C8 C 0.7296(11) 0.7555(3) 0.0763(3) 0.0747(14) Uani 1 1 d .
H8 H 0.8524 0.7714 0.0430 0.090 Uiso 1 1 calc R
C9 C 0.7541(11) 0.6831(4) 0.1039(3) 0.0806(15) Uani 1 1 d .
H9 H 0.8891 0.6480 0.0881 0.097 Uiso 1 1 calc R
C7 C 0.5069(10) 0.8132(3) 0.0978(2) 0.0663(13) Uani 1 1 d .
H7 H 0.3419 0.7941 0.0744 0.080 Uiso 1 1 calc R
C13 C 0.2346(12) 0.6074(4) 0.2632(3) 0.0863(16) Uani 1 1 d .
H13 H 0.1220 0.5915 0.2986 0.104 Uiso 1 1 calc R
C12 C 0.3924(15) 0.5505(4) 0.2300(4) 0.104(2) Uani 1 1 d .
H12 H 0.3838 0.4961 0.2428 0.125 Uiso 1 1 calc R
C18 C 0.7446(19) 0.4373(3) 0.1620(4) 0.146(3) Uani 1 1 d .
H18A H 0.8202 0.4350 0.2066 0.218 Uiso 1 1 calc R
H18B H 0.8622 0.4084 0.1315 0.218 Uiso 1 1 calc R
H18C H 0.5660 0.4128 0.1619 0.218 Uiso 1 1 calc R
C1 C 0.5831(19) 1.0628(4) 0.0314(3) 0.109(2) Uani 1 1 d .
C5 C 0.387(2) 0.9608(4) 0.0997(3) 0.157(4) Uani 1 1 d .
H5 H 0.2556 0.9491 0.1322 0.188 Uiso 1 1 calc R
C6 C 0.419(2) 1.0405(4) 0.0774(4) 0.172(5) Uani 1 1 d .
H6 H 0.3112 1.0804 0.0976 0.207 Uiso 1 1 calc R
C17 C -0.0653(14) 0.7297(4) 0.3333(2) 0.104(2) Uani 1 1 d .
H17A H -0.2034 0.6905 0.3216 0.155 Uiso 1 1 calc R
H17B H -0.1511 0.7780 0.3506 0.155 Uiso 1 1 calc R
H17C H 0.0540 0.7071 0.3669 0.155 Uiso 1 1 calc R
C2 C 0.735(2) 1.0041(5) 0.0029(5) 0.203(5) Uani 1 1 d .
H2 H 0.8523 1.0164 -0.0326 0.243 Uiso 1 1 calc R
C3 C 0.7149(19) 0.9233(5) 0.0270(4) 0.178(4) Uani 1 1 d .
H3 H 0.8276 0.8838 0.0080 0.214 Uiso 1 1 calc R

loop_
_atom_site_aniso_label
_atom_site_aniso_U_11
_atom_site_aniso_U_22
_atom_site_aniso_U_33
_atom_site_aniso_U_23
_atom_site_aniso_U_13
_atom_site_aniso_U_12
Cl1 0.224(3) 0.0974(12) 0.1616(17) 0.0508(12) -0.0484(18) -0.0310(15)
O2 0.114(4) 0.068(3) 0.142(3) -0.014(2) 0.009(3) 0.009(3)
C10 0.068(4) 0.064(4) 0.083(3) 0.005(3) -0.010(3) 0.003(3)
O1 0.086(3) 0.062(2) 0.087(2) -0.0087(19) -0.011(2) -0.0035(19)
O3 0.074(2) 0.084(2) 0.092(2) 0.0125(19) 0.010(2) 0.003(2)
C16 0.053(3) 0.063(3) 0.080(3) 0.001(3) -0.003(3) 0.001(3)
C4 0.067(3) 0.080(4) 0.070(3) 0.011(3) 0.000(3) 0.001(3)
C15 0.060(3) 0.066(3) 0.082(3) 0.008(3) -0.013(3) -0.005(3)
C11 0.079(4) 0.069(4) 0.111(4) 0.000(4) -0.013(4) 0.004(4)
C14 0.060(3) 0.075(4) 0.090(4) 0.018(3) -0.010(3) 0.004(3)
C8 0.065(3) 0.074(4) 0.085(3) -0.005(3) 0.007(3) -0.007(3)
C9 0.063(3) 0.083(4) 0.096(4) -0.012(3) 0.005(3) 0.002(3)
C7 0.058(3) 0.071(3) 0.070(3) -0.003(2) -0.002(2) -0.006(3)
C13 0.074(4) 0.073(4) 0.112(4) 0.017(4) -0.003(4) -0.007(3)
C12 0.099(5) 0.054(4) 0.159(6) 0.015(4) -0.016(5) -0.003(4)
C18 0.159(7) 0.069(4) 0.208(7) 0.016(4) 0.030(6) 0.022(5)
C1 0.145(7) 0.078(4) 0.105(5) 0.023(4) -0.018(5) -0.008(5)
C5 0.230(10) 0.087(5) 0.153(6) 0.025(4) 0.106(7) 0.041(6)
C6 0.300(14) 0.077(5) 0.140(6) 0.018(4) 0.095(8) 0.041(7)
C17 0.106(5) 0.118(5) 0.087(4) 0.028(3) 0.019(4) -0.009(4)
C2 0.180(8) 0.127(7) 0.300(12) 0.121(7) 0.133(9) 0.041(6)
C3 0.155(8) 0.134(6) 0.245(9) 0.073(7) 0.102(8) 0.059(6)

loop_
_atom_type_symbol
_atom_type_description
_atom_type_scat_dispersion_real
_atom_type_scat_dispersion_imag
_atom_type_scat_source
C C 0.0033 0.0016 'International Tables Vol C Tables 4.2.6.8 and 6.1.1.4'
H H 0.0000 0.0000 'International Tables Vol C Tables 4.2.6.8 and 6.1.1.4'
O O 0.0106 0.0060 'International Tables Vol C Tables 4.2.6.8 and 6.1.1.4'
Cl Cl 0.1484 0.1585 'International Tables Vol C Tables 4.2.6.8 and 6.1.1.4'

loop_
_geom_angle_atom_site_label_1
_geom_angle_atom_site_label_2
_geom_angle_atom_site_label_3
_geom_angle
C11 O2 C18 119.5(5)
C15 C10 C11 120.7(6)
C15 C10 C9 118.1(5)
C11 C10 C9 121.1(6)
C14 O3 C17 118.8(4)
O1 C16 C15 110.1(4)
O1 C16 C7 109.9(4)
C15 C16 C7 111.8(4)
C3 C4 C5 114.8(6)
C3 C4 C7 122.7(6)
C5 C4 C7 122.3(5)
C10 C15 C14 118.2(5)
C10 C15 C16 119.6(5)
C14 C15 C16 122.1(5)
O2 C11 C12 124.1(6)
O2 C11 C10 116.4(6)
C12 C11 C10 119.5(6)
O3 C14 C13 123.0(5)
O3 C14 C15 115.8(5)
C13 C14 C15 121.2(5)
C9 C8 C7 121.2(5)
C8 C9 C10 122.0(5)
C8 C7 C4 115.8(4)
C8 C7 C16 110.5(4)
C4 C7 C16 114.3(4)
C14 C13 C12 119.9(6)
C11 C12 C13 120.5(6)
C6 C1 C2 116.5(6)
C6 C1 Cl1 124.6(7)
C2 C1 Cl1 118.9(7)
C4 C5 C6 121.2(7)
C1 C6 C5 124.7(7)
C1 C2 C3 119.6(8)
C4 C3 C2 123.0(8)

loop_
_geom_bond_atom_site_label_1
_geom_bond_atom_site_label_2
_geom_bond_distance
Cl1 C1 1.727(6)
O2 C11 1.371(7)
O2 C18 1.439(6)
C10 C15 1.399(7)
C10 C11 1.405(7)
C10 C9 1.455(7)
O1 C16 1.454(5)
O3 C14 1.399(6)
O3 C17 1.423(6)
C16 C15 1.499(7)
C16 C7 1.521(6)
C4 C3 1.333(8)
C4 C5 1.325(8)
C4 C7 1.519(6)
C15 C14 1.400(7)
C11 C12 1.393(8)
C14 C13 1.393(6)
C8 C9 1.315(6)
C8 C7 1.502(7)
C13 C12 1.377(8)
C1 C6 1.270(9)
C1 C2 1.340(10)
C5 C6 1.390(8)
C2 C3 1.413(10)
